data_4071521
loop_
_publ_author_name
'Vicente, Jos\'e'
'Chicote, Mar\'ia Teresa'
'Mart\'inez-Mart\'inez, Antonio Jes\'us'
'Jones, Peter G.'
'Bautista, Delia'

_publ_section_title
;
 New Palladacycles Containing Terdentate [C,N,O]n&#x2212;(n= 0, 1, 2) or
 Tetradentate [N,C,O,N&#x2032;]n&#x2212;(n= 1, 2) Ligands. The First
 1,2-Dihydroquinazoline-4-yl Complexes
;
_journal_issue 13
_journal_name_full Organometallics
_journal_page_first 3254
_journal_paper_doi 10.1021/om800205g
_journal_volume 27
_journal_year 2008
_chemical_formula_sum 'C30 H31 Cl4 N3 O5 Pd'
_chemical_formula_weight 761.78
_chemical_name_systematic
;

 ?

;
_space_group_IT_number 2
_symmetry_cell_setting triclinic
_symmetry_space_group_name_Hall '-P 1'
_symmetry_space_group_name_H-M 'P -1'
_atom_sites_solution_hydrogens geom
_atom_sites_solution_primary direct
_atom_sites_solution_secondary difmap
_audit_creation_method SHELXL-97
_cell_angle_alpha 113.260(3)
_cell_angle_beta 97.223(3)
_cell_angle_gamma 103.022(3)
_cell_formula_units_Z 2
_cell_length_a 7.5612(3)
_cell_length_b 15.6521(6)
_cell_length_c 15.8294(6)
_cell_measurement_reflns_used 8794
_cell_measurement_temperature 133(2)
_cell_measurement_theta_max 30.45
_cell_measurement_theta_min 2.48
_cell_volume 1627.90(12)
_computing_cell_refinement 'Bruker SAINT'
_computing_data_collection 'Bruker SMART'
_computing_data_reduction 'Bruker SAINT'
_computing_molecular_graphics 'Siemens XP'
_computing_publication_material SHELXL-97
_computing_structure_refinement 'SHELXL-97 (Sheldrick, 1997)'
_computing_structure_solution 'SHELXS-97 (Sheldrick, 1990)'
_diffrn_ambient_temperature 133(2)
_diffrn_detector_area_resol_mean 8.192
_diffrn_measured_fraction_theta_full 0.995
_diffrn_measured_fraction_theta_max 0.995
_diffrn_measurement_device_type 'Bruker SMART 1000 CCD'
_diffrn_measurement_method '\w- & \f-scan'
_diffrn_radiation_monochromator graphite
_diffrn_radiation_source 'fine-focus sealed tube'
_diffrn_radiation_type MoK\a
_diffrn_radiation_wavelength 0.71073
_diffrn_reflns_av_R_equivalents 0.0285
_diffrn_reflns_av_sigmaI/netI 0.0302
_diffrn_reflns_limit_h_max 10
_diffrn_reflns_limit_h_min -10
_diffrn_reflns_limit_k_max 22
_diffrn_reflns_limit_k_min -22
_diffrn_reflns_limit_l_max 22
_diffrn_reflns_limit_l_min -22
_diffrn_reflns_number 39421
_diffrn_reflns_theta_full 30.00
_diffrn_reflns_theta_max 30.51
_diffrn_reflns_theta_min 1.44
_exptl_absorpt_coefficient_mu 0.941
_exptl_absorpt_correction_T_max 0.9285
_exptl_absorpt_correction_T_min 0.7907
_exptl_absorpt_correction_type multi-scan
_exptl_absorpt_process_details SADABS
_exptl_crystal_colour orange
_exptl_crystal_density_diffrn 1.554
_exptl_crystal_density_method 'not measured'
_exptl_crystal_description tablet
_exptl_crystal_F_000 772
_exptl_crystal_size_max 0.4
_exptl_crystal_size_mid 0.2
_exptl_crystal_size_min 0.08
_refine_diff_density_max 0.678
_refine_diff_density_min -0.573
_refine_diff_density_rms 0.080
_refine_ls_extinction_method none
_refine_ls_goodness_of_fit_ref 1.051
_refine_ls_hydrogen_treatment 'NH free, rigid methyls, others riding'
_refine_ls_matrix_type full
_refine_ls_number_parameters 425
_refine_ls_number_reflns 9890
_refine_ls_number_restraints 18
_refine_ls_restrained_S_all 1.052
_refine_ls_R_factor_all 0.0430
_refine_ls_R_factor_gt 0.0313
_refine_ls_shift/su_max 0.003
_refine_ls_shift/su_mean 0.000
_refine_ls_structure_factor_coef Fsqd
_refine_ls_weighting_details 'calc w=1/[\s^2^(Fo^2^)+(0.0338P)^2^+1.0017P] where P=(Fo^2^+2Fc^2^)/3'
_refine_ls_weighting_scheme calc
_refine_ls_wR_factor_gt 0.0709
_refine_ls_wR_factor_ref 0.0763
_reflns_number_gt 8352
_reflns_number_total 9890
_reflns_threshold_expression >2sigma(I)
_cod_data_source_file om800205g-file012.cif
_cod_data_source_block norang
_cod_original_cell_volume 1627.90(11)
_cod_database_code 4071521

loop_
_symmetry_equiv_pos_as_xyz
'x, y, z'
'-x, -y, -z'

loop_
_atom_site_label
_atom_site_type_symbol
_atom_site_fract_x
_atom_site_fract_y
_atom_site_fract_z
_atom_site_U_iso_or_equiv
_atom_site_adp_type
_atom_site_occupancy
_atom_site_symmetry_multiplicity
_atom_site_calc_flag
_atom_site_refinement_flags
_atom_site_disorder_assembly
_atom_site_disorder_group
Pd Pd 0.516494(18) 0.542650(9) 0.754993(9) 0.01921(4) Uani 1 1 d . . .
O1 O 0.6631(2) 0.45999(10) 0.78689(9) 0.0286(3) Uani 1 1 d . . .
N1 N 0.3791(2) 0.43398(10) 0.62663(10) 0.0203(3) Uani 1 1 d . . .
N2 N 0.3123(2) 0.68616(11) 0.76058(11) 0.0219(3) Uani 1 1 d . . .
H02 H 0.254(4) 0.7067(18) 0.7354(17) 0.033(7) Uiso 1 1 d . . .
N3 N 0.7384(2) 0.69570(11) 0.95826(11) 0.0230(3) Uani 1 1 d . . .
C1 C 0.1993(3) 0.25981(14) 0.52592(15) 0.0373(5) Uani 1 1 d . . .
H1A H 0.1013 0.2859 0.5090 0.045 Uiso 1 1 calc R . .
H1B H 0.1458 0.2086 0.5444 0.045 Uiso 1 1 calc R . .
H1C H 0.2521 0.2324 0.4713 0.045 Uiso 1 1 calc R . .
C2 C 0.3513(3) 0.34059(13) 0.60751(12) 0.0247(4) Uani 1 1 d . . .
C3 C 0.4589(3) 0.31021(13) 0.66299(13) 0.0294(4) Uani 1 1 d . . .
H3 H 0.4223 0.2422 0.6458 0.035 Uiso 1 1 calc R . .
C4 C 0.6114(3) 0.36687(14) 0.73957(14) 0.0306(4) Uani 1 1 d . . .
C5 C 0.7333(4) 0.31744(19) 0.77347(19) 0.0529(7) Uani 1 1 d . . .
H5A H 0.8342 0.3127 0.7402 0.064 Uiso 1 1 calc R . .
H5B H 0.6581 0.2519 0.7605 0.064 Uiso 1 1 calc R . .
H5C H 0.7870 0.3555 0.8418 0.064 Uiso 1 1 calc R . .
C11 C 0.3099(2) 0.46906(12) 0.56364(12) 0.0200(3) Uani 1 1 d . . .
C12 C 0.3043(2) 0.56580(12) 0.60798(12) 0.0211(3) Uani 1 1 d . . .
C13 C 0.2483(3) 0.61170(14) 0.55402(13) 0.0268(4) Uani 1 1 d . . .
H13 H 0.2441 0.6768 0.5844 0.032 Uiso 1 1 calc R . .
C14 C 0.1990(3) 0.56174(15) 0.45598(14) 0.0287(4) Uani 1 1 d . . .
H14 H 0.1604 0.5924 0.4189 0.034 Uiso 1 1 calc R . .
C15 C 0.2064(3) 0.46648(14) 0.41228(13) 0.0264(4) Uani 1 1 d . . .
H15 H 0.1721 0.4325 0.3451 0.032 Uiso 1 1 calc R . .
C16 C 0.2627(3) 0.42018(13) 0.46472(12) 0.0239(4) Uani 1 1 d . . .
H16 H 0.2691 0.3556 0.4336 0.029 Uiso 1 1 calc R . .
C20 C 0.3662(2) 0.61191(12) 0.71224(12) 0.0201(3) Uani 1 1 d . . .
C21 C 0.3515(3) 0.73635(13) 0.86251(12) 0.0223(3) Uani 1 1 d . . .
C22 C 0.4740(3) 0.83146(13) 0.90668(14) 0.0278(4) Uani 1 1 d . . .
C23 C 0.5156(3) 0.87838(16) 1.00538(15) 0.0370(5) Uani 1 1 d . . .
H23 H 0.6005 0.9425 1.0381 0.044 Uiso 1 1 calc R . .
C24 C 0.4351(4) 0.83297(19) 1.05605(15) 0.0441(6) Uani 1 1 d . . .
H24 H 0.4670 0.8655 1.1233 0.053 Uiso 1 1 calc R . .
C25 C 0.3087(3) 0.74074(19) 1.00996(15) 0.0384(5) Uani 1 1 d . . .
H25 H 0.2519 0.7113 1.0460 0.046 Uiso 1 1 calc R . .
C26 C 0.2623(3) 0.68968(15) 0.91127(14) 0.0276(4) Uani 1 1 d . . .
C27 C 0.5589(3) 0.87979(15) 0.85009(17) 0.0360(5) Uani 1 1 d . . .
H27A H 0.6463 0.9442 0.8931 0.043 Uiso 1 1 calc R . .
H27B H 0.4599 0.8872 0.8097 0.043 Uiso 1 1 calc R . .
H27C H 0.6262 0.8396 0.8104 0.043 Uiso 1 1 calc R . .
C28 C 0.1200(3) 0.59031(16) 0.86133(17) 0.0371(5) Uani 1 1 d . . .
H28A H 0.0269 0.5892 0.8116 0.044 Uiso 1 1 calc R . .
H28B H 0.0579 0.5758 0.9070 0.044 Uiso 1 1 calc R . .
H28C H 0.1825 0.5412 0.8329 0.044 Uiso 1 1 calc R . .
C30 C 0.6518(3) 0.64630(13) 0.88181(13) 0.0232(3) Uani 1 1 d . . .
C31 C 0.8318(2) 0.75174(12) 1.05414(12) 0.0200(3) Uani 1 1 d . . .
C32 C 0.9540(2) 0.84482(12) 1.08169(12) 0.0209(3) Uani 1 1 d . . .
C33 C 1.0388(3) 0.89895(13) 1.17804(13) 0.0273(4) Uani 1 1 d . . .
H33 H 1.1235 0.9624 1.1999 0.033 Uiso 1 1 calc R . .
C34 C 1.0022(3) 0.86218(16) 1.24198(14) 0.0342(5) Uani 1 1 d . . .
H34 H 1.0605 0.9009 1.3074 0.041 Uiso 1 1 calc R . .
C35 C 0.8807(3) 0.76905(16) 1.21211(15) 0.0331(4) Uani 1 1 d . . .
H35 H 0.8578 0.7446 1.2572 0.040 Uiso 1 1 calc R . .
C36 C 0.7927(3) 0.71146(14) 1.11695(14) 0.0259(4) Uani 1 1 d . . .
C37 C 0.9925(3) 0.88415(14) 1.01156(14) 0.0273(4) Uani 1 1 d . . .
H37A H 1.0216 0.9553 1.0423 0.033 Uiso 1 1 calc R . .
H37B H 0.8820 0.8562 0.9587 0.033 Uiso 1 1 calc R . .
H37C H 1.0990 0.8667 0.9877 0.033 Uiso 1 1 calc R . .
C38 C 0.6602(3) 0.61059(16) 1.08159(18) 0.0403(5) Uani 1 1 d . . .
H38A H 0.6536 0.5935 1.1346 0.048 Uiso 1 1 calc R . .
H38B H 0.7050 0.5638 1.0339 0.048 Uiso 1 1 calc R . .
H38C H 0.5356 0.6087 1.0532 0.048 Uiso 1 1 calc R . .
Cl1 Cl 0.00140(6) 0.83004(3) 0.74934(3) 0.02470(9) Uani 1 1 d . . .
O2 O 0.1241(2) 0.79585(11) 0.68788(10) 0.0327(3) Uani 1 1 d . . .
O3 O -0.0837(3) 0.75296(11) 0.77245(12) 0.0465(4) Uani 1 1 d . . .
O4 O 0.1085(2) 0.91440(10) 0.83357(10) 0.0346(3) Uani 1 1 d . . .
O5 O -0.1384(3) 0.85240(14) 0.69957(11) 0.0513(5) Uani 1 1 d . . .
C99 C 0.2896(7) 0.9330(4) 0.5887(4) 0.0498(14) Uiso 0.6510(14) 1 d PD A 1
H99 H 0.2030 0.9065 0.6214 0.060 Uiso 0.6510(14) 1 calc PR A 1
Cl2 Cl 0.33914(19) 0.83502(8) 0.50115(8) 0.0616(3) Uani 0.6510(14) 1 d PD A 1
Cl3 Cl 0.1826(2) 0.99303(9) 0.53756(9) 0.0738(4) Uani 0.6510(14) 1 d PD A 1
Cl4 Cl 0.5013(2) 1.01252(12) 0.67302(9) 0.0906(6) Uani 0.6510(14) 1 d PD A 1
C99' C 0.3225(9) 0.9223(4) 0.5922(4) 0.0186(12) Uiso 0.3490(14) 1 d PD A 2
H99' H 0.2224 0.8811 0.6077 0.022 Uiso 0.3490(14) 1 calc PR A 2
Cl2' Cl 0.5318(3) 0.90450(15) 0.62632(13) 0.0504(5) Uani 0.3490(14) 1 d PD A 2
Cl3' Cl 0.2646(3) 0.8855(2) 0.46935(15) 0.0765(9) Uani 0.3490(14) 1 d PD A 2
Cl4' Cl 0.3294(5) 1.04358(19) 0.6536(2) 0.0942(10) Uani 0.3490(14) 1 d PD A 2

loop_
_atom_site_aniso_label
_atom_site_aniso_U_11
_atom_site_aniso_U_22
_atom_site_aniso_U_33
_atom_site_aniso_U_23
_atom_site_aniso_U_13
_atom_site_aniso_U_12
Pd 0.01769(7) 0.01586(6) 0.01838(6) 0.00342(5) 0.00109(4) 0.00394(4)
O1 0.0291(7) 0.0258(7) 0.0282(7) 0.0096(5) 0.0006(5) 0.0104(5)
N1 0.0195(7) 0.0176(6) 0.0187(7) 0.0039(5) 0.0027(5) 0.0050(5)
N2 0.0226(8) 0.0199(7) 0.0209(7) 0.0068(6) 0.0030(6) 0.0076(6)
N3 0.0189(7) 0.0195(7) 0.0242(7) 0.0051(6) 0.0007(6) 0.0045(5)
C1 0.0446(13) 0.0212(9) 0.0303(10) 0.0051(8) -0.0018(9) -0.0014(8)
C2 0.0277(10) 0.0189(8) 0.0217(8) 0.0045(6) 0.0064(7) 0.0040(7)
C3 0.0416(12) 0.0185(8) 0.0263(9) 0.0077(7) 0.0080(8) 0.0097(8)
C4 0.0400(12) 0.0277(9) 0.0286(9) 0.0131(8) 0.0093(8) 0.0165(8)
C5 0.074(2) 0.0413(13) 0.0448(14) 0.0170(11) -0.0014(13) 0.0318(13)
C11 0.0143(8) 0.0206(8) 0.0209(8) 0.0056(6) 0.0040(6) 0.0040(6)
C12 0.0183(8) 0.0213(8) 0.0197(8) 0.0051(6) 0.0043(6) 0.0055(6)
C13 0.0291(10) 0.0261(9) 0.0266(9) 0.0099(7) 0.0085(7) 0.0130(7)
C14 0.0289(10) 0.0353(10) 0.0256(9) 0.0154(8) 0.0062(7) 0.0127(8)
C15 0.0221(9) 0.0317(9) 0.0206(8) 0.0083(7) 0.0053(7) 0.0053(7)
C16 0.0197(9) 0.0234(8) 0.0207(8) 0.0035(7) 0.0037(6) 0.0038(6)
C20 0.0176(8) 0.0169(7) 0.0204(8) 0.0048(6) 0.0029(6) 0.0021(6)
C21 0.0206(9) 0.0229(8) 0.0203(8) 0.0049(6) 0.0036(6) 0.0103(6)
C22 0.0207(9) 0.0243(9) 0.0302(9) 0.0029(7) 0.0020(7) 0.0108(7)
C23 0.0277(11) 0.0328(10) 0.0312(10) -0.0053(8) -0.0034(8) 0.0153(8)
C24 0.0446(14) 0.0588(15) 0.0209(9) 0.0019(9) 0.0017(9) 0.0332(12)
C25 0.0414(13) 0.0575(14) 0.0295(10) 0.0219(10) 0.0149(9) 0.0306(11)
C26 0.0255(10) 0.0332(10) 0.0290(9) 0.0144(8) 0.0093(7) 0.0152(8)
C27 0.0251(10) 0.0255(9) 0.0485(13) 0.0105(9) 0.0067(9) 0.0031(8)
C28 0.0351(12) 0.0368(11) 0.0457(12) 0.0233(10) 0.0151(10) 0.0098(9)
C30 0.0195(9) 0.0198(8) 0.0278(9) 0.0085(7) 0.0035(7) 0.0059(6)
C31 0.0181(8) 0.0188(7) 0.0191(7) 0.0049(6) 0.0010(6) 0.0063(6)
C32 0.0196(8) 0.0195(8) 0.0213(8) 0.0071(6) 0.0027(6) 0.0062(6)
C33 0.0265(10) 0.0214(8) 0.0243(9) 0.0037(7) -0.0006(7) 0.0046(7)
C34 0.0359(11) 0.0405(11) 0.0179(8) 0.0068(8) 0.0006(7) 0.0105(9)
C35 0.0347(11) 0.0410(11) 0.0295(10) 0.0206(9) 0.0093(8) 0.0116(9)
C36 0.0231(9) 0.0253(9) 0.0308(9) 0.0142(7) 0.0054(7) 0.0075(7)
C37 0.0254(10) 0.0259(9) 0.0293(9) 0.0147(8) 0.0021(7) 0.0030(7)
C38 0.0369(12) 0.0308(11) 0.0544(14) 0.0249(10) 0.0078(10) 0.0023(9)
Cl1 0.0276(2) 0.0237(2) 0.01873(18) 0.00379(15) 0.00431(15) 0.01111(16)
O2 0.0370(8) 0.0396(8) 0.0285(7) 0.0142(6) 0.0157(6) 0.0218(7)
O3 0.0606(12) 0.0287(8) 0.0390(9) 0.0076(7) 0.0213(8) 0.0007(7)
O4 0.0411(9) 0.0252(7) 0.0240(7) 0.0019(6) 0.0014(6) 0.0052(6)
O5 0.0553(11) 0.0648(12) 0.0295(8) 0.0064(8) -0.0007(7) 0.0424(9)
Cl2 0.0750(8) 0.0433(5) 0.0587(7) 0.0126(5) 0.0297(6) 0.0139(5)
Cl3 0.1129(12) 0.0518(6) 0.0649(7) 0.0283(6) 0.0286(7) 0.0309(7)
Cl4 0.0873(11) 0.0875(10) 0.0454(7) 0.0054(6) -0.0027(6) -0.0142(8)
Cl2' 0.0399(10) 0.0667(12) 0.0502(10) 0.0295(9) 0.0041(7) 0.0226(8)
Cl3' 0.0544(13) 0.137(2) 0.0390(10) 0.0426(13) 0.0059(9) 0.0254(14)
Cl4' 0.123(3) 0.0539(14) 0.109(2) 0.0245(14) 0.0339(19) 0.0500(16)

loop_
_atom_type_symbol
_atom_type_description
_atom_type_scat_dispersion_real
_atom_type_scat_dispersion_imag
_atom_type_scat_source
C C 0.0033 0.0016 'International Tables Vol C Tables 4.2.6.8 and 6.1.1.4'
H H 0.0000 0.0000 'International Tables Vol C Tables 4.2.6.8 and 6.1.1.4'
N N 0.0061 0.0033 'International Tables Vol C Tables 4.2.6.8 and 6.1.1.4'
O O 0.0106 0.0060 'International Tables Vol C Tables 4.2.6.8 and 6.1.1.4'
Cl Cl 0.1484 0.1585 'International Tables Vol C Tables 4.2.6.8 and 6.1.1.4'
Pd Pd -0.9988 1.0072 'International Tables Vol C Tables 4.2.6.8 and 6.1.1.4'

loop_
_geom_angle_atom_site_label_1
_geom_angle_atom_site_label_2
_geom_angle_atom_site_label_3
_geom_angle
C20 Pd C30 99.66(7)
C20 Pd N1 81.76(6)
C30 Pd N1 178.43(7)
C20 Pd O1 174.58(6)
C30 Pd O1 85.73(6)
N1 Pd O1 92.86(6)
C4 O1 Pd 121.29(13)
C2 N1 C11 125.55(15)
C2 N1 Pd 122.26(12)
C11 N1 Pd 112.12(10)
C20 N2 C21 125.79(16)
C30 N3 C31 174.99(19)
N1 C2 C3 122.56(17)
N1 C2 C1 122.20(17)
C3 C2 C1 115.23(17)
C4 C3 C2 128.30(17)
O1 C4 C3 126.80(18)
O1 C4 C5 114.29(19)
C3 C4 C5 118.91(19)
C16 C11 C12 119.05(16)
C16 C11 N1 126.37(16)
C12 C11 N1 114.38(15)
C13 C12 C11 120.58(16)
C13 C12 C20 124.99(16)
C11 C12 C20 114.41(15)
C14 C13 C12 119.71(17)
C13 C14 C15 119.62(18)
C16 C15 C14 121.37(17)
C15 C16 C11 119.65(17)
N2 C20 C12 118.59(16)
N2 C20 Pd 130.47(13)
C12 C20 Pd 110.90(12)
C26 C21 C22 123.56(17)
C26 C21 N2 118.99(16)
C22 C21 N2 117.42(17)
C23 C22 C21 117.0(2)
C23 C22 C27 121.73(19)
C21 C22 C27 121.22(17)
C24 C23 C22 120.8(2)
C23 C24 C25 120.5(2)
C24 C25 C26 121.3(2)
C21 C26 C25 116.6(2)
C21 C26 C28 122.38(18)
C25 C26 C28 121.0(2)
N3 C30 Pd 169.51(16)
C32 C31 C36 123.92(16)
C32 C31 N3 118.54(16)
C36 C31 N3 117.51(16)
C33 C32 C31 116.48(16)
C33 C32 C37 121.68(16)
C31 C32 C37 121.84(15)
C34 C33 C32 121.22(18)
C33 C34 C35 120.83(18)
C36 C35 C34 120.60(19)
C35 C36 C31 116.95(17)
C35 C36 C38 122.39(19)
C31 C36 C38 120.66(18)
O4 Cl1 O5 110.41(10)
O4 Cl1 O3 109.98(9)
O5 Cl1 O3 110.21(13)
O4 Cl1 O2 109.61(10)
O5 Cl1 O2 108.80(10)
O3 Cl1 O2 107.78(10)
Cl3 C99 Cl2 110.3(3)
Cl3 C99 Cl4 111.4(3)
Cl2 C99 Cl4 108.7(3)
Cl2' C99' Cl4' 111.3(3)
Cl2' C99' Cl3' 110.8(3)
Cl4' C99' Cl3' 110.4(4)

loop_
_geom_bond_atom_site_label_1
_geom_bond_atom_site_label_2
_geom_bond_distance
Pd C20 1.9659(18)
Pd C30 1.9677(18)
Pd N1 2.0110(14)
Pd O1 2.0441(13)
O1 C4 1.283(2)
N1 C2 1.330(2)
N1 C11 1.414(2)
N2 C20 1.301(2)
N2 C21 1.443(2)
N3 C30 1.151(2)
N3 C31 1.404(2)
C1 C2 1.506(3)
C2 C3 1.408(3)
C3 C4 1.387(3)
C4 C5 1.504(3)
C11 C16 1.398(2)
C11 C12 1.409(2)
C12 C13 1.398(3)
C12 C20 1.475(2)
C13 C14 1.387(3)
C14 C15 1.392(3)
C15 C16 1.386(3)
C21 C26 1.392(3)
C21 C22 1.399(3)
C22 C23 1.395(3)
C22 C27 1.499(3)
C23 C24 1.377(4)
C24 C25 1.379(4)
C25 C26 1.397(3)
C26 C28 1.504(3)
C31 C32 1.399(2)
C31 C36 1.399(3)
C32 C33 1.394(2)
C32 C37 1.495(2)
C33 C34 1.375(3)
C34 C35 1.391(3)
C35 C36 1.389(3)
C36 C38 1.503(3)
Cl1 O4 1.4258(14)
Cl1 O5 1.4269(16)
Cl1 O3 1.4357(16)
Cl1 O2 1.4604(14)
C99 Cl3 1.724(5)
C99 Cl2 1.768(5)
C99 Cl4 1.773(5)
C99' Cl2' 1.725(6)
C99' Cl4' 1.742(6)
C99' Cl3' 1.759(6)

loop_
_geom_hbond_atom_site_label_D
_geom_hbond_atom_site_label_H
_geom_hbond_atom_site_label_A
_geom_hbond_distance_DH
_geom_hbond_distance_HA
_geom_hbond_distance_DA
_geom_hbond_angle_DHA
N2 H02 O2 0.76(2) 2.18(3) 2.924(2) 168(2)
